data_7036775
loop_
_publ_author_name
'Ahmadi, Zohrab'
'Yunker, Lars P. E.'
'Oliver, Allen G.'
'McIndoe, J. Scott'

_publ_section_title
;
 Mechanistic features of the copper-free Sonogashira reaction from ESI-MS.
;
_journal_issue 47
_journal_name_full 'Dalton transactions (Cambridge, England : 2003)'
_journal_page_first 20367
_journal_page_last 20375
_journal_paper_doi 10.1039/c5dt02889b
_journal_volume 44
_journal_year 2015
_chemical_formula_moiety 'C33 H26 P, F6 P, 0.5(C H4 O)'
_chemical_formula_sum 'C33.5 H28 F6 O0.5 P2'
_chemical_formula_weight 614.50
_chemical_name_systematic
; 
 ? 
;
_space_group_IT_number 14
_symmetry_cell_setting monoclinic
_symmetry_space_group_name_Hall '-P 2ybc'
_symmetry_space_group_name_H-M 'P 1 21/c 1'
_atom_sites_solution_hydrogens geom
_atom_sites_solution_primary direct
_atom_sites_solution_secondary difmap
_audit_creation_method SHELXL-97
_audit_update_record
;
2015-07-27 deposited with the CCDC.
2015-10-02 downloaded from the CCDC.
;
_cell_angle_alpha 90.00
_cell_angle_beta 99.581(2)
_cell_angle_gamma 90.00
_cell_formula_units_Z 4
_cell_length_a 9.7820(12)
_cell_length_b 15.0655(19)
_cell_length_c 20.388(3)
_cell_measurement_reflns_used 9912
_cell_measurement_temperature 120(2)
_cell_measurement_theta_max 26.4
_cell_measurement_theta_min 2.43
_cell_volume 2962.7(7)
_computing_cell_refinement 'Bruker SAINT v7.66A'
_computing_data_collection 'Bruker APEX-II v2010-7'
_computing_data_reduction 'Bruker SAINT v7.66A'
_computing_structure_refinement 'SHELXL-97 (Sheldrick, 2008)'
_computing_structure_solution 'SHELXS-97 (Sheldrick, 2008)'
_diffrn_ambient_temperature 120(2)
_diffrn_detector_area_resol_mean 8.33
_diffrn_measured_fraction_theta_full 0.994
_diffrn_measured_fraction_theta_max 0.994
_diffrn_measurement_device_type 'Bruker APEX-II'
_diffrn_measurement_method 'combination of \w and \f-scans '
_diffrn_radiation_monochromator graphite
_diffrn_radiation_source 'fine-focus sealed tube'
_diffrn_radiation_type MoK\a
_diffrn_radiation_wavelength 0.71073
_diffrn_reflns_av_R_equivalents 0.0353
_diffrn_reflns_av_sigmaI/netI 0.0228
_diffrn_reflns_limit_h_max 12
_diffrn_reflns_limit_h_min -12
_diffrn_reflns_limit_k_max 18
_diffrn_reflns_limit_k_min -18
_diffrn_reflns_limit_l_max 25
_diffrn_reflns_limit_l_min -25
_diffrn_reflns_number 39492
_diffrn_reflns_theta_full 26.56
_diffrn_reflns_theta_max 26.56
_diffrn_reflns_theta_min 1.69
_exptl_absorpt_coefficient_mu 0.209
_exptl_absorpt_correction_T_max 0.7454
_exptl_absorpt_correction_T_min 0.6975
_exptl_absorpt_correction_type multi-scan
_exptl_absorpt_process_details 'SADABS, Sheldrick, 2008'
_exptl_crystal_colour colorless
_exptl_crystal_density_diffrn 1.378
_exptl_crystal_density_method 'not measured'
_exptl_crystal_description block
_exptl_crystal_F_000 1268
_exptl_crystal_size_max 0.30
_exptl_crystal_size_mid 0.21
_exptl_crystal_size_min 0.14
_refine_diff_density_max 0.456
_refine_diff_density_min -0.333
_refine_diff_density_rms 0.045
_refine_ls_extinction_method none
_refine_ls_goodness_of_fit_ref 1.030
_refine_ls_hydrogen_treatment constr
_refine_ls_matrix_type full
_refine_ls_number_parameters 390
_refine_ls_number_reflns 6151
_refine_ls_number_restraints 0
_refine_ls_restrained_S_all 1.030
_refine_ls_R_factor_all 0.0450
_refine_ls_R_factor_gt 0.0352
_refine_ls_shift/su_max 0.001
_refine_ls_shift/su_mean 0.000
_refine_ls_structure_factor_coef Fsqd
_refine_ls_weighting_details 'calc w=1/[\s^2^(Fo^2^)+(0.0407P)^2^+1.5239P] where P=(Fo^2^+2Fc^2^)/3'
_refine_ls_weighting_scheme calc
_refine_ls_wR_factor_gt 0.0853
_refine_ls_wR_factor_ref 0.0914
_reflns_number_gt 5112
_reflns_number_total 6151
_reflns_threshold_expression >2sigma(I)
_cod_data_source_file c5dt02889b2.cif
_cod_data_source_block jsm20a
_cod_depositor_comments 'Adding full bibliography for 7036775.cif.'
_cod_original_cell_volume 2962.7(6)
_cod_original_sg_symbol_H-M P21/c
_cod_original_formula_sum 'C33.50 H28 F6 O0.50 P2'
_cod_database_code 7036775

loop_
_symmetry_equiv_pos_as_xyz
'x, y, z'
'-x, y+1/2, -z+1/2'
'-x, -y, -z'
'x, -y-1/2, z-1/2'

loop_
_atom_site_label
_atom_site_type_symbol
_atom_site_fract_x
_atom_site_fract_y
_atom_site_fract_z
_atom_site_U_iso_or_equiv
_atom_site_adp_type
_atom_site_occupancy
_atom_site_symmetry_multiplicity
_atom_site_calc_flag
_atom_site_refinement_flags
P1 P 0.09124(4) 0.76798(2) 0.334233(18) 0.01823(10) Uani 1 1 d .
C1 C 0.08273(16) 0.72780(10) 0.41760(7) 0.0213(3) Uani 1 1 d .
H1A H 0.1742 0.7357 0.4461 0.026 Uiso 1 1 calc R
H1B H 0.0140 0.7632 0.4369 0.026 Uiso 1 1 calc R
C2 C 0.04226(16) 0.63087(10) 0.41671(7) 0.0213(3) Uani 1 1 d .
C3 C -0.09624(17) 0.60503(11) 0.40599(8) 0.0255(3) Uani 1 1 d .
H3A H -0.1672 0.6488 0.3997 0.031 Uiso 1 1 calc R
C4 C -0.13121(18) 0.51577(11) 0.40437(8) 0.0283(4) Uani 1 1 d .
H4A H -0.2261 0.4988 0.3970 0.034 Uiso 1 1 calc R
C5 C -0.02842(18) 0.45072(10) 0.41342(8) 0.0267(4) Uani 1 1 d .
C6 C 0.11077(18) 0.47663(11) 0.42481(8) 0.0287(4) Uani 1 1 d .
H6A H 0.1818 0.4330 0.4316 0.034 Uiso 1 1 calc R
C7 C 0.14522(17) 0.56598(11) 0.42626(8) 0.0257(3) Uani 1 1 d .
H7A H 0.2400 0.5831 0.4338 0.031 Uiso 1 1 calc R
C8 C -0.06596(19) 0.35828(11) 0.41299(8) 0.0307(4) Uani 1 1 d .
C9 C -0.09951(19) 0.28194(11) 0.41299(8) 0.0281(4) Uani 1 1 d .
C10 C -0.13961(17) 0.19023(10) 0.41574(7) 0.0226(3) Uani 1 1 d .
C11 C -0.27807(17) 0.16757(11) 0.41565(8) 0.0261(3) Uani 1 1 d .
H11A H -0.3468 0.2127 0.4118 0.031 Uiso 1 1 calc R
C12 C -0.31541(18) 0.07990(11) 0.42116(8) 0.0291(4) Uani 1 1 d .
H12A H -0.4096 0.0650 0.4215 0.035 Uiso 1 1 calc R
C13 C -0.21611(18) 0.01358(11) 0.42614(8) 0.0292(4) Uani 1 1 d .
H13A H -0.2421 -0.0467 0.4301 0.035 Uiso 1 1 calc R
C14 C -0.07891(18) 0.03537(11) 0.42540(8) 0.0293(4) Uani 1 1 d .
H14A H -0.0111 -0.0102 0.4282 0.035 Uiso 1 1 calc R
C15 C -0.03978(17) 0.12309(11) 0.42058(8) 0.0258(3) Uani 1 1 d .
H15A H 0.0547 0.1377 0.4206 0.031 Uiso 1 1 calc R
C16 C -0.07967(15) 0.77860(10) 0.28618(7) 0.0214(3) Uani 1 1 d .
C17 C -0.09801(18) 0.76897(11) 0.21714(8) 0.0286(4) Uani 1 1 d .
H17A H -0.0225 0.7514 0.1962 0.034 Uiso 1 1 calc R
C18 C -0.2271(2) 0.78514(12) 0.17923(9) 0.0363(4) Uani 1 1 d .
H18A H -0.2398 0.7791 0.1322 0.044 Uiso 1 1 calc R
C19 C -0.33737(19) 0.81007(12) 0.20990(10) 0.0386(5) Uani 1 1 d .
H19A H -0.4258 0.8206 0.1838 0.046 Uiso 1 1 calc R
C20 C -0.31938(18) 0.81971(12) 0.27839(10) 0.0335(4) Uani 1 1 d .
H20A H -0.3955 0.8368 0.2991 0.040 Uiso 1 1 calc R
C21 C -0.19054(16) 0.80453(10) 0.31686(8) 0.0256(3) Uani 1 1 d .
H21A H -0.1780 0.8117 0.3638 0.031 Uiso 1 1 calc R
C22 C 0.19071(16) 0.69072(10) 0.29509(7) 0.0217(3) Uani 1 1 d .
C23 C 0.12985(17) 0.61146(10) 0.26871(8) 0.0260(3) Uani 1 1 d .
H23A H 0.0334 0.6016 0.2670 0.031 Uiso 1 1 calc R
C24 C 0.21073(19) 0.54777(11) 0.24525(8) 0.0300(4) Uani 1 1 d .
H24A H 0.1699 0.4939 0.2273 0.036 Uiso 1 1 calc R
C25 C 0.35119(19) 0.56212(12) 0.24787(9) 0.0336(4) Uani 1 1 d .
H25A H 0.4064 0.5180 0.2316 0.040 Uiso 1 1 calc R
C26 C 0.41202(18) 0.64016(12) 0.27403(9) 0.0343(4) Uani 1 1 d .
H26A H 0.5086 0.6494 0.2757 0.041 Uiso 1 1 calc R
C27 C 0.33210(17) 0.70502(11) 0.29788(8) 0.0268(3) Uani 1 1 d .
H27A H 0.3736 0.7586 0.3159 0.032 Uiso 1 1 calc R
C28 C 0.17289(15) 0.87528(10) 0.33859(7) 0.0202(3) Uani 1 1 d .
C29 C 0.17368(18) 0.92210(11) 0.27924(8) 0.0305(4) Uani 1 1 d .
H29A H 0.1322 0.8972 0.2379 0.037 Uiso 1 1 calc R
C30 C 0.23532(19) 1.00486(12) 0.28138(9) 0.0340(4) Uani 1 1 d .
H30A H 0.2366 1.0368 0.2413 0.041 Uiso 1 1 calc R
C31 C 0.29531(17) 1.04160(11) 0.34177(9) 0.0285(4) Uani 1 1 d .
H31A H 0.3373 1.0985 0.3429 0.034 Uiso 1 1 calc R
C32 C 0.29419(17) 0.99581(11) 0.40014(8) 0.0266(3) Uani 1 1 d .
H32A H 0.3348 1.0215 0.4414 0.032 Uiso 1 1 calc R
C33 C 0.23375(16) 0.91207(10) 0.39889(8) 0.0230(3) Uani 1 1 d .
H33A H 0.2341 0.8802 0.4391 0.028 Uiso 1 1 calc R
P2 P 0.59346(4) 0.76111(3) 0.47368(2) 0.02421(11) Uani 1 1 d .
F1 F 0.43262(10) 0.73436(7) 0.46690(5) 0.0351(2) Uani 1 1 d .
F2 F 0.60260(11) 0.70679(9) 0.40716(5) 0.0479(3) Uani 1 1 d .
F3 F 0.75378(10) 0.78796(8) 0.47966(6) 0.0419(3) Uani 1 1 d .
F4 F 0.63657(12) 0.67388(7) 0.51574(6) 0.0491(3) Uani 1 1 d .
F5 F 0.58458(12) 0.81380(8) 0.54027(6) 0.0519(3) Uani 1 1 d .
F6 F 0.55051(12) 0.84731(8) 0.43053(7) 0.0604(4) Uani 1 1 d .
O1S O 0.4247(3) 0.5958(2) 0.58424(17) 0.0508(7) Uani 0.50 1 d P
H1S H 0.4416 0.6307 0.5545 0.061 Uiso 0.50 1 calc PR
C1S C 0.4987(5) 0.5174(3) 0.5813(4) 0.0788(19) Uani 0.50 1 d P
H1SA H 0.4855 0.4960 0.5352 0.095 Uiso 0.50 1 calc PR
H1SB H 0.4652 0.4724 0.6095 0.095 Uiso 0.50 1 calc PR
H1SC H 0.5975 0.5284 0.5969 0.095 Uiso 0.50 1 calc PR

loop_
_atom_site_aniso_label
_atom_site_aniso_U_11
_atom_site_aniso_U_22
_atom_site_aniso_U_33
_atom_site_aniso_U_23
_atom_site_aniso_U_13
_atom_site_aniso_U_12
P1 0.0226(2) 0.01641(19) 0.01554(18) -0.00040(14) 0.00280(14) -0.00256(15)
C1 0.0284(8) 0.0189(8) 0.0164(7) 0.0008(6) 0.0030(6) -0.0005(6)
C2 0.0320(8) 0.0188(7) 0.0138(7) 0.0005(6) 0.0054(6) -0.0018(6)
C3 0.0303(8) 0.0236(8) 0.0240(8) 0.0019(6) 0.0084(6) 0.0003(7)
C4 0.0343(9) 0.0253(9) 0.0269(8) -0.0001(7) 0.0092(7) -0.0077(7)
C5 0.0448(10) 0.0190(8) 0.0179(7) -0.0006(6) 0.0102(7) -0.0044(7)
C6 0.0394(10) 0.0210(8) 0.0258(8) 0.0028(6) 0.0057(7) 0.0038(7)
C7 0.0292(8) 0.0232(8) 0.0240(8) 0.0024(6) 0.0026(6) -0.0013(6)
C8 0.0478(11) 0.0249(9) 0.0214(8) -0.0003(7) 0.0110(7) -0.0039(7)
C9 0.0425(10) 0.0229(9) 0.0209(8) -0.0009(6) 0.0112(7) -0.0024(7)
C10 0.0330(8) 0.0197(8) 0.0160(7) -0.0018(6) 0.0065(6) -0.0035(6)
C11 0.0299(8) 0.0266(8) 0.0224(8) -0.0012(6) 0.0059(6) 0.0045(7)
C12 0.0279(8) 0.0338(9) 0.0262(8) -0.0029(7) 0.0064(7) -0.0070(7)
C13 0.0433(10) 0.0193(8) 0.0257(8) 0.0000(6) 0.0074(7) -0.0060(7)
C14 0.0351(9) 0.0242(9) 0.0287(9) 0.0007(7) 0.0054(7) 0.0060(7)
C15 0.0256(8) 0.0279(9) 0.0244(8) -0.0007(7) 0.0052(6) -0.0021(6)
C16 0.0233(8) 0.0180(8) 0.0218(7) 0.0031(6) 0.0008(6) -0.0042(6)
C17 0.0343(9) 0.0283(9) 0.0219(8) 0.0019(7) 0.0010(7) -0.0073(7)
C18 0.0444(11) 0.0332(10) 0.0262(9) 0.0066(7) -0.0085(8) -0.0114(8)
C19 0.0314(9) 0.0311(10) 0.0471(11) 0.0143(8) -0.0115(8) -0.0083(8)
C20 0.0253(8) 0.0284(9) 0.0462(11) 0.0113(8) 0.0043(7) -0.0020(7)
C21 0.0280(8) 0.0203(8) 0.0287(8) 0.0043(6) 0.0053(6) -0.0027(6)
C22 0.0282(8) 0.0207(8) 0.0165(7) -0.0008(6) 0.0049(6) -0.0007(6)
C23 0.0312(8) 0.0234(8) 0.0236(8) -0.0027(6) 0.0050(6) -0.0047(7)
C24 0.0423(10) 0.0227(8) 0.0252(8) -0.0056(7) 0.0060(7) -0.0030(7)
C25 0.0415(10) 0.0287(9) 0.0327(9) -0.0066(7) 0.0119(8) 0.0044(8)
C26 0.0306(9) 0.0349(10) 0.0395(10) -0.0074(8) 0.0117(8) -0.0004(7)
C27 0.0301(8) 0.0243(8) 0.0265(8) -0.0039(7) 0.0060(7) -0.0036(7)
C28 0.0211(7) 0.0157(7) 0.0236(8) 0.0006(6) 0.0034(6) -0.0006(6)
C29 0.0395(10) 0.0278(9) 0.0225(8) 0.0024(7) 0.0001(7) -0.0084(7)
C30 0.0419(10) 0.0268(9) 0.0317(9) 0.0100(7) 0.0013(7) -0.0073(7)
C31 0.0260(8) 0.0195(8) 0.0393(9) 0.0018(7) 0.0036(7) -0.0035(6)
C32 0.0275(8) 0.0229(8) 0.0289(8) -0.0049(7) 0.0030(6) -0.0038(6)
C33 0.0251(8) 0.0217(8) 0.0221(8) -0.0003(6) 0.0033(6) -0.0011(6)
P2 0.0209(2) 0.0246(2) 0.0266(2) 0.00008(17) 0.00254(16) 0.00242(16)
F1 0.0240(5) 0.0419(6) 0.0404(6) -0.0056(5) 0.0082(4) -0.0054(4)
F2 0.0304(6) 0.0774(9) 0.0352(6) -0.0196(6) 0.0036(4) 0.0010(5)
F3 0.0225(5) 0.0503(7) 0.0516(7) -0.0059(5) 0.0025(4) -0.0041(5)
F4 0.0548(7) 0.0335(6) 0.0524(7) 0.0122(5) -0.0105(6) 0.0028(5)
F5 0.0415(6) 0.0592(8) 0.0561(8) -0.0326(6) 0.0117(5) -0.0051(6)
F6 0.0429(7) 0.0439(7) 0.0906(10) 0.0342(7) -0.0002(6) 0.0010(5)
O1S 0.0415(16) 0.0453(17) 0.066(2) 0.0113(15) 0.0115(14) -0.0046(13)
C1S 0.043(3) 0.041(3) 0.155(6) 0.024(3) 0.022(3) 0.002(2)

loop_
_atom_type_symbol
_atom_type_description
_atom_type_scat_dispersion_real
_atom_type_scat_dispersion_imag
_atom_type_scat_source
C C 0.0033 0.0016 'International Tables Vol C Tables 4.2.6.8 and 6.1.1.4'
H H 0.0000 0.0000 'International Tables Vol C Tables 4.2.6.8 and 6.1.1.4'
O O 0.0106 0.0060 'International Tables Vol C Tables 4.2.6.8 and 6.1.1.4'
F F 0.0171 0.0103 'International Tables Vol C Tables 4.2.6.8 and 6.1.1.4'
P P 0.1023 0.0942 'International Tables Vol C Tables 4.2.6.8 and 6.1.1.4'

loop_
_geom_angle_atom_site_label_1
_geom_angle_atom_site_label_2
_geom_angle_atom_site_label_3
_geom_angle
C22 P1 C16 109.90(7)
C22 P1 C28 109.69(7)
C16 P1 C28 108.17(7)
C22 P1 C1 108.26(7)
C16 P1 C1 110.83(7)
C28 P1 C1 109.99(7)
C2 C1 P1 111.27(10)
C3 C2 C7 119.19(14)
C3 C2 C1 121.21(14)
C7 C2 C1 119.60(14)
C4 C3 C2 120.33(15)
C3 C4 C5 120.59(16)
C4 C5 C6 119.12(15)
C4 C5 C8 120.10(16)
C6 C5 C8 120.76(16)
C7 C6 C5 120.07(15)
C6 C7 C2 120.70(16)
C9 C8 C5 178.7(2)
C8 C9 C10 177.78(17)
C11 C10 C15 119.29(15)
C11 C10 C9 120.33(15)
C15 C10 C9 120.35(15)
C12 C11 C10 120.24(15)
C11 C12 C13 120.29(16)
C14 C13 C12 119.83(15)
C15 C14 C13 120.49(16)
C14 C15 C10 119.84(15)
C21 C16 C17 120.12(15)
C21 C16 P1 120.15(12)
C17 C16 P1 119.44(12)
C18 C17 C16 119.70(17)
C19 C18 C17 120.06(17)
C20 C19 C18 120.34(16)
C19 C20 C21 120.21(17)
C20 C21 C16 119.56(16)
C27 C22 C23 120.23(15)
C27 C22 P1 119.48(12)
C23 C22 P1 119.88(12)
C24 C23 C22 119.65(15)
C23 C24 C25 120.09(16)
C24 C25 C26 120.55(16)
C25 C26 C27 120.11(16)
C26 C27 C22 119.37(15)
C33 C28 C29 120.01(14)
C33 C28 P1 121.59(12)
C29 C28 P1 118.41(12)
C30 C29 C28 119.45(15)
C29 C30 C31 120.36(16)
C32 C31 C30 120.26(15)
C31 C32 C33 120.17(15)
C28 C33 C32 119.75(15)
F6 P2 F4 179.02(8)
F6 P2 F5 91.02(8)
F4 P2 F5 89.96(7)
F6 P2 F2 89.76(8)
F4 P2 F2 89.26(7)
F5 P2 F2 179.21(8)
F6 P2 F3 90.07(6)
F4 P2 F3 89.95(6)
F5 P2 F3 90.04(6)
F2 P2 F3 90.09(6)
F6 P2 F1 89.57(6)
F4 P2 F1 90.40(6)
F5 P2 F1 90.39(6)
F2 P2 F1 89.48(6)
F3 P2 F1 179.44(7)
C2 C1 H1A 109.4
P1 C1 H1A 109.4
C2 C1 H1B 109.4
P1 C1 H1B 109.4
H1A C1 H1B 108.0
C4 C3 H3A 119.8
C2 C3 H3A 119.8
C3 C4 H4A 119.7
C5 C4 H4A 119.7
C7 C6 H6A 120.0
C5 C6 H6A 120.0
C6 C7 H7A 119.7
C2 C7 H7A 119.7
C12 C11 H11A 119.9
C10 C11 H11A 119.9
C11 C12 H12A 119.9
C13 C12 H12A 119.9
C14 C13 H13A 120.1
C12 C13 H13A 120.1
C15 C14 H14A 119.8
C13 C14 H14A 119.8
C14 C15 H15A 120.1
C10 C15 H15A 120.1
C18 C17 H17A 120.2
C16 C17 H17A 120.2
C19 C18 H18A 120.0
C17 C18 H18A 120.0
C20 C19 H19A 119.8
C18 C19 H19A 119.8
C19 C20 H20A 119.9
C21 C20 H20A 119.9
C20 C21 H21A 120.2
C16 C21 H21A 120.2
C24 C23 H23A 120.2
C22 C23 H23A 120.2
C23 C24 H24A 120.0
C25 C24 H24A 120.0
C24 C25 H25A 119.7
C26 C25 H25A 119.7
C25 C26 H26A 119.9
C27 C26 H26A 119.9
C26 C27 H27A 120.3
C22 C27 H27A 120.3
C30 C29 H29A 120.3
C28 C29 H29A 120.3
C29 C30 H30A 119.8
C31 C30 H30A 119.8
C32 C31 H31A 119.9
C30 C31 H31A 119.9
C31 C32 H32A 119.9
C33 C32 H32A 119.9
C28 C33 H33A 120.1
C32 C33 H33A 120.1
C1S O1S H1S 109.5
O1S C1S H1SA 109.5
O1S C1S H1SB 109.5
H1SA C1S H1SB 109.5
O1S C1S H1SC 109.5
H1SA C1S H1SC 109.5
H1SB C1S H1SC 109.5

loop_
_geom_bond_atom_site_label_1
_geom_bond_atom_site_label_2
_geom_bond_distance
P1 C22 1.7879(16)
P1 C16 1.7986(15)
P1 C28 1.7987(15)
P1 C1 1.8191(15)
C1 C2 1.512(2)
C2 C3 1.391(2)
C2 C7 1.394(2)
C3 C4 1.387(2)
C4 C5 1.394(2)
C5 C6 1.398(2)
C5 C8 1.440(2)
C6 C7 1.387(2)
C8 C9 1.196(2)
C9 C10 1.440(2)
C10 C11 1.397(2)
C10 C15 1.398(2)
C11 C12 1.380(2)
C12 C13 1.385(2)
C13 C14 1.384(2)
C14 C15 1.384(2)
C16 C21 1.395(2)
C16 C17 1.397(2)
C17 C18 1.388(2)
C18 C19 1.386(3)
C19 C20 1.386(3)
C20 C21 1.388(2)
C22 C27 1.392(2)
C22 C23 1.401(2)
C23 C24 1.379(2)
C24 C25 1.383(3)
C25 C26 1.384(2)
C26 C27 1.389(2)
C28 C33 1.389(2)
C28 C29 1.402(2)
C29 C30 1.382(2)
C30 C31 1.388(2)
C31 C32 1.377(2)
C32 C33 1.392(2)
P2 F6 1.5855(12)
P2 F4 1.5875(11)
P2 F5 1.5875(12)
P2 F2 1.5990(11)
P2 F3 1.6044(11)
P2 F1 1.6077(10)
O1S C1S 1.392(5)
C1 H1A 0.9900
C1 H1B 0.9900
C3 H3A 0.9500
C4 H4A 0.9500
C6 H6A 0.9500
C7 H7A 0.9500
C11 H11A 0.9500
C12 H12A 0.9500
C13 H13A 0.9500
C14 H14A 0.9500
C15 H15A 0.9500
C17 H17A 0.9500
C18 H18A 0.9500
C19 H19A 0.9500
C20 H20A 0.9500
C21 H21A 0.9500
C23 H23A 0.9500
C24 H24A 0.9500
C25 H25A 0.9500
C26 H26A 0.9500
C27 H27A 0.9500
C29 H29A 0.9500
C30 H30A 0.9500
C31 H31A 0.9500
C32 H32A 0.9500
C33 H33A 0.9500
O1S H1S 0.8400
C1S H1SA 0.9800
C1S H1SB 0.9800
C1S H1SC 0.9800

loop_
_geom_hbond_atom_site_label_D
_geom_hbond_atom_site_label_H
_geom_hbond_atom_site_label_A
_geom_hbond_distance_DH
_geom_hbond_distance_HA
_geom_hbond_distance_DA
_geom_hbond_angle_DHA
O1S H1S F1 0.84 2.36 3.186(3) 166.6
O1S H1S F4 0.84 2.28 2.931(3) 135.0

loop_
_geom_torsion_atom_site_label_1
_geom_torsion_atom_site_label_2
_geom_torsion_atom_site_label_3
_geom_torsion_atom_site_label_4
_geom_torsion
C22 P1 C1 C2 -48.47(13)
C16 P1 C1 C2 72.13(12)
C28 P1 C1 C2 -168.31(11)
P1 C1 C2 C3 -86.62(16)
P1 C1 C2 C7 92.85(15)
C7 C2 C3 C4 -0.4(2)
C1 C2 C3 C4 179.03(14)
C2 C3 C4 C5 0.0(2)
C3 C4 C5 C6 0.6(2)
C3 C4 C5 C8 178.74(15)
C4 C5 C6 C7 -0.7(2)
C8 C5 C6 C7 -178.85(15)
C5 C6 C7 C2 0.3(2)
C3 C2 C7 C6 0.3(2)
C1 C2 C7 C6 -179.16(14)
C4 C5 C8 C9 -25(9)
C6 C5 C8 C9 153(9)
C5 C8 C9 C10 -66(12)
C8 C9 C10 C11 84(5)
C8 C9 C10 C15 -94(5)
C15 C10 C11 C12 0.8(2)
C9 C10 C11 C12 -177.22(15)
C10 C11 C12 C13 -0.7(2)
C11 C12 C13 C14 -0.2(2)
C12 C13 C14 C15 0.8(2)
C13 C14 C15 C10 -0.6(2)
C11 C10 C15 C14 -0.2(2)
C9 C10 C15 C14 177.87(15)
C22 P1 C16 C21 154.35(12)
C28 P1 C16 C21 -85.92(13)
C1 P1 C16 C21 34.73(15)
C22 P1 C16 C17 -31.72(15)
C28 P1 C16 C17 88.02(14)
C1 P1 C16 C17 -151.33(12)
C21 C16 C17 C18 -0.1(2)
P1 C16 C17 C18 -174.07(13)
C16 C17 C18 C19 -0.5(3)
C17 C18 C19 C20 0.5(3)
C18 C19 C20 C21 0.0(3)
C19 C20 C21 C16 -0.7(2)
C17 C16 C21 C20 0.7(2)
P1 C16 C21 C20 174.60(12)
C16 P1 C22 C27 144.74(12)
C28 P1 C22 C27 25.94(15)
C1 P1 C22 C27 -94.09(13)
C16 P1 C22 C23 -42.63(14)
C28 P1 C22 C23 -161.43(12)
C1 P1 C22 C23 78.55(14)
C27 C22 C23 C24 -0.3(2)
P1 C22 C23 C24 -172.83(13)
C22 C23 C24 C25 0.1(2)
C23 C24 C25 C26 0.1(3)
C24 C25 C26 C27 -0.1(3)
C25 C26 C27 C22 -0.1(3)
C23 C22 C27 C26 0.3(2)
P1 C22 C27 C26 172.87(13)
C22 P1 C28 C33 -111.45(13)
C16 P1 C28 C33 128.68(13)
C1 P1 C28 C33 7.51(15)
C22 P1 C28 C29 68.79(14)
C16 P1 C28 C29 -51.07(15)
C1 P1 C28 C29 -172.25(13)
C33 C28 C29 C30 0.0(3)
P1 C28 C29 C30 179.73(14)
C28 C29 C30 C31 -0.3(3)
C29 C30 C31 C32 0.1(3)
C30 C31 C32 C33 0.5(3)
C29 C28 C33 C32 0.6(2)
P1 C28 C33 C32 -179.13(12)
C31 C32 C33 C28 -0.8(2)
